data_4507485
loop_
_publ_author_name
'Ingram, Conrad W.'
'Liao, Liang'
'Bacsa, John'
'Harruna, Issifu'
'Sabo, Daniel'
'Zhang, Z. John'

_publ_section_title
;
 Novel Layered 2D and Triply Interpenetrating 3D Cobalt-Functionalized
 Diaza-12-crown Based Coordination Polymers: Synthesis, Structure, and
 Magnetic Properties
;
_journal_issue 3
_journal_name_full 'Crystal Growth &amp; Design'
_journal_page_first 1131
_journal_paper_doi 10.1021/cg301480s
_journal_volume 13
_journal_year 2013
_chemical_absolute_configuration unk
_chemical_formula_moiety '0.5(C48 H56 Co2 N4 O12), 0.5(H4 O2), 2(O)'
_chemical_formula_sum 'C24 H34 Co N2 O9'
_chemical_formula_weight 553.46
_chemical_name_systematic
;
 ?
;
_space_group_crystal_system monoclinic
_space_group_IT_number 5
_space_group_name_Hall 'C 2y'
_space_group_name_H-M_alt 'C 1 2 1'
_symmetry_space_group_name_Hall 'C 2y'
_symmetry_space_group_name_H-M 'C 1 2 1'
_atom_sites_solution_hydrogens mixed
_atom_sites_solution_primary iterative
_audit_creation_date 2012-08-29
_audit_creation_method
;
  Olex2 1.2-alpha
  (compiled Mar 30 2012 14:36:40, GUI svn.r4156)
;
_cell_angle_alpha 90
_cell_angle_beta 107.6420(10)
_cell_angle_gamma 90
_cell_formula_units_Z 2
_cell_length_a 16.4467(3)
_cell_length_b 8.3661(2)
_cell_length_c 9.1549(2)
_cell_measurement_reflns_used 5603
_cell_measurement_temperature 173(2)
_cell_measurement_theta_max 31.49
_cell_measurement_theta_min 2.60
_cell_volume 1200.42(5)
_computing_cell_refinement 'SAINT v7.68A (Bruker, 2009)'
_computing_data_collection 'APEX2 v2011.2-4 (Bruker, 2011)'
_computing_data_reduction 'SAINT v7.68A (Bruker, 2009)'
_computing_molecular_graphics
;
O. V. Dolomanov, L. J. Bourhis, R. J. Gildea, J. A. K. Howard and H. Puschmann,
OLEX2: a complete structure solution, refinement and analysis program.
J. Appl. Cryst. (2009). 42, 339-341.
;
_computing_publication_material
;
O. V. Dolomanov, L. J. Bourhis, R. J. Gildea, J. A. K. Howard and H. Puschmann,
OLEX2: a complete structure solution, refinement and analysis program.
J. Appl. Cryst. (2009). 42, 339-341.
;
_computing_structure_refinement 'SHELXL-97 (Sheldrick, 2008)'
_computing_structure_solution 'SHELXS-97 (Sheldrick, 2008)'
_diffrn_ambient_temperature 173(2)
_diffrn_detector_area_resol_mean 512
_diffrn_measured_fraction_theta_full 1.000
_diffrn_measured_fraction_theta_max 0.994
_diffrn_measurement_device_type 'Bruker D8 diffractometer with APEX2 detector'
_diffrn_measurement_method '\f and \w scans with a narrow frame width'
_diffrn_radiation_monochromator graphite
_diffrn_radiation_type MoK\a
_diffrn_radiation_wavelength 0.71073
_diffrn_reflns_av_R_equivalents 0.0335
_diffrn_reflns_Laue_measured_fraction_full 1.000
_diffrn_reflns_Laue_measured_fraction_max 0.994
_diffrn_reflns_limit_h_max 23
_diffrn_reflns_limit_h_min -23
_diffrn_reflns_limit_k_max 11
_diffrn_reflns_limit_k_min -11
_diffrn_reflns_limit_l_max 12
_diffrn_reflns_limit_l_min -13
_diffrn_reflns_number 7273
_diffrn_reflns_point_group_measured_fraction_full 0.972
_diffrn_reflns_point_group_measured_fraction_max 0.932
_diffrn_reflns_theta_full 25.242
_diffrn_reflns_theta_max 30.507
_diffrn_reflns_theta_min 2.334
_diffrn_source 'fine-focus sealed tube'
_diffrn_standards_number 0
_exptl_absorpt_coefficient_mu 0.773
_exptl_absorpt_correction_T_max 1.0000
_exptl_absorpt_correction_T_min 0.5803
_exptl_absorpt_correction_type multi-scan
_exptl_absorpt_process_details
;
SADABS-2008/1 (Bruker,2008) was used for absorption correction.
R(int) was 0.0757 before and 0.0583 after correction.
The Ratio of minimum to maximum transmission is 0.5803.
The \l/2 correction factor is 0.0015.
;
_exptl_crystal_colour purple
_exptl_crystal_density_diffrn 1.531
_exptl_crystal_description prism
_exptl_crystal_F_000 582
_exptl_crystal_size_max 0.39
_exptl_crystal_size_mid 0.256
_exptl_crystal_size_min 0.24
_refine_diff_density_max 0.844
_refine_diff_density_min -0.384
_refine_diff_density_rms 0.086
_refine_ls_abs_structure_details
;
 Flack x determined using 1438 quotients [(I+)-I(-)]/[(I+)+(I-)]
 (Parsons and Flack (2004), Acta Cryst. A60, s61).
;
_refine_ls_abs_structure_Flack 0.164(5)
_refine_ls_extinction_method none
_refine_ls_goodness_of_fit_ref 1.046
_refine_ls_hydrogen_treatment mixed
_refine_ls_matrix_type full
_refine_ls_number_parameters 173
_refine_ls_number_reflns 3413
_refine_ls_number_restraints 5
_refine_ls_restrained_S_all 1.463
_refine_ls_R_factor_all 0.0346
_refine_ls_R_factor_gt 0.0342
_refine_ls_shift/su_max 0.001
_refine_ls_shift/su_mean 0.000
_refine_ls_structure_factor_coef Fsqd
_refine_ls_weighting_details
;
 w=1/[\s^2^(Fo^2^)+(0.0544P)^2^]
 where P=(Fo^2^+2Fc^2^)/3
;
_refine_ls_weighting_scheme calc
_refine_ls_wR_factor_gt 0.0857
_refine_ls_wR_factor_ref 0.0860
_reflns_Friedel_coverage 0.765
_reflns_Friedel_fraction_full 0.939
_reflns_Friedel_fraction_max 0.862
_reflns_number_gt 3360
_reflns_number_total 3413
_reflns_threshold_expression 'I > 2\s(I)'
_cod_data_source_file cg301480s_si_002.cif
_cod_data_source_block 61_32co
_cod_original_cell_volume 1200.42(4)
_cod_database_code 4507485
_diffrn_reflns_sigmai/neti 0.0460
_shelx_estimated_absorpt_t_max 0.836
_shelx_estimated_absorpt_t_min 0.753
_shelx_space_group_comment
;
The symmetry employed for this shelxl refinement is uniquely defined
by the following loop, which should always be used as a source of
symmetry information in preference to the above space-group names.
They are only intended as comments.
;
_shelxl_version_number 2012-4

loop_
_space_group_symop_operation_xyz
'x, y, z'
'-x, y, -z'
'x+1/2, y+1/2, z'
'-x+1/2, y+1/2, -z'

loop_
_atom_site_label
_atom_site_type_symbol
_atom_site_fract_x
_atom_site_fract_y
_atom_site_fract_z
_atom_site_U_iso_or_equiv
_atom_site_adp_type
_atom_site_occupancy
_atom_site_site_symmetry_order
_atom_site_calc_flag
_atom_site_refinement_flags
_atom_site_disorder_assembly
_atom_site_disorder_group
C1 C 0.40522(15) 0.4902(3) 0.7830(3) 0.0202(4) Uani 1 1 d D . .
C2 C 0.33883(16) 0.9343(4) 0.8625(3) 0.0263(5) Uani 1 1 d D . .
H2A H 0.301(2) 0.843(5) 0.843(4) 0.032 Uiso 1 1 d D . .
H2B H 0.313(2) 1.028(5) 0.805(4) 0.032 Uiso 1 1 d D . .
C3 C 0.44792(18) 0.9881(4) 0.7411(3) 0.0276(6) Uani 1 1 d D . .
H3A H 0.4634 1.0866 0.8032 0.033 Uiso 1 1 calc RD . .
H3B H 0.4086 1.0166 0.6392 0.033 Uiso 1 1 calc RD . .
C4 C 0.52671(16) 0.9068(3) 0.7250(3) 0.0243(5) Uani 1 1 d D . .
H4A H 0.5097 0.8156 0.6533 0.029 Uiso 1 1 calc RD . .
H4B H 0.5593 0.9831 0.6818 0.029 Uiso 1 1 calc RD . .
C5 C 0.62728(17) 0.9838(3) 0.9711(3) 0.0245(5) Uani 1 1 d D . .
H5A H 0.5879 1.0755 0.9613 0.029 Uiso 1 1 calc RD . .
H5B H 0.6752 1.0182 0.9342 0.029 Uiso 1 1 calc RD . .
C6 C 0.64218(12) 0.7244(4) 0.8519(2) 0.0197(4) Uani 1 1 d D . .
H6A H 0.6087 0.6287 0.8062 0.024 Uiso 1 1 calc RD . .
H6B H 0.6808 0.6929 0.9536 0.024 Uiso 1 1 calc RD . .
C7 C 0.69654(14) 0.7721(3) 0.7516(3) 0.0180(4) Uani 1 1 d D . .
C8 C 0.67331(13) 0.7219(4) 0.5994(2) 0.0214(4) Uani 1 1 d D . .
H8 H 0.6214 0.6652 0.5575 0.026 Uiso 1 1 calc RD . .
C9 C 0.72525(15) 0.7539(3) 0.5080(3) 0.0234(5) Uani 1 1 d D . .
H9 H 0.7091 0.7177 0.4048 0.028 Uiso 1 1 calc RD . .
C10 C 0.80036(16) 0.8383(3) 0.5674(3) 0.0217(4) Uani 1 1 d D . .
H10 H 0.8357 0.8602 0.5047 0.026 Uiso 1 1 calc RD . .
C11 C 0.82456(14) 0.8915(3) 0.7193(3) 0.0176(4) Uani 1 1 d D . .
C12 C 0.77271(14) 0.8565(3) 0.8108(3) 0.0175(4) Uani 1 1 d D . .
H12 H 0.7894 0.8906 0.9146 0.021 Uiso 1 1 calc RD . .
Co1 Co 0.5000 0.72994(2) 1.0000 0.01567(11) Uani 1 2 d SD . .
N1 N 0.58147(13) 0.8486(3) 0.8759(2) 0.0188(4) Uani 1 1 d D . .
O1 O 0.45741(14) 0.4994(3) 0.7095(2) 0.0314(5) Uani 1 1 d D . .
O2 O 0.41170(11) 0.5608(2) 0.9079(2) 0.0236(4) Uani 1 1 d D . .
O3 O 0.40907(11) 0.8748(2) 0.8158(2) 0.0228(4) Uani 1 1 d D . .
O4 O 0.5000 0.3011(5) 0.5000 0.0441(8) Uani 1 2 d SGD . .
H H 0.4562 0.2884 0.4149 0.066 Uiso 0.5 1 d PGD A -1
HA H 0.5359 0.3425 0.4612 0.066 Uiso 0.5 1 d PGD B -1
O5 O 0.6247(3) 0.3163(5) 0.8004(5) 0.0766(10) Uani 1 1 d D . .

loop_
_atom_site_aniso_label
_atom_site_aniso_U_11
_atom_site_aniso_U_22
_atom_site_aniso_U_33
_atom_site_aniso_U_23
_atom_site_aniso_U_13
_atom_site_aniso_U_12
C1 0.0153(10) 0.0200(12) 0.0258(10) 0.0004(9) 0.0067(9) -0.0015(8)
C2 0.0155(11) 0.0335(14) 0.0298(12) 0.0065(10) 0.0067(9) 0.0096(10)
C3 0.0203(12) 0.0315(15) 0.0322(13) 0.0120(11) 0.0100(10) 0.0074(10)
C4 0.0184(11) 0.0315(14) 0.0236(10) 0.0078(9) 0.0073(9) 0.0047(9)
C5 0.0225(11) 0.0206(11) 0.0332(12) -0.0026(9) 0.0123(10) -0.0063(9)
C6 0.0141(8) 0.0194(9) 0.0272(9) 0.0013(12) 0.0089(7) -0.0012(12)
C7 0.0118(8) 0.0199(11) 0.0223(9) 0.0000(7) 0.0054(7) -0.0009(7)
C8 0.0146(8) 0.0241(10) 0.0239(9) -0.0020(12) 0.0033(7) -0.0031(12)
C9 0.0224(10) 0.0266(16) 0.0199(9) -0.0045(8) 0.0044(8) -0.0034(9)
C10 0.0202(11) 0.0250(11) 0.0214(10) -0.0008(8) 0.0088(8) -0.0021(9)
C11 0.0128(9) 0.0191(10) 0.0211(10) -0.0005(8) 0.0055(8) -0.0010(8)
C12 0.0128(9) 0.0205(11) 0.0194(9) -0.0010(8) 0.0053(7) -0.0012(8)
Co1 0.00956(17) 0.01699(19) 0.02051(18) 0.000 0.00464(12) 0.000
N1 0.0133(8) 0.0194(9) 0.0238(9) 0.0018(7) 0.0057(7) 0.0004(7)
O1 0.0224(10) 0.0431(13) 0.0336(10) -0.0089(9) 0.0158(8) -0.0115(9)
O2 0.0173(8) 0.0258(9) 0.0291(9) -0.0083(7) 0.0090(7) -0.0061(7)
O3 0.0158(8) 0.0269(10) 0.0266(9) 0.0054(7) 0.0078(7) 0.0060(7)
O4 0.0375(17) 0.056(2) 0.0455(18) 0.000 0.0228(15) 0.000
O5 0.076(2) 0.058(2) 0.084(2) 0.0152(18) 0.0057(19) 0.0072(18)

loop_
_atom_type_symbol
_atom_type_description
_atom_type_scat_dispersion_real
_atom_type_scat_dispersion_imag
_atom_type_scat_source
C C 0.0033 0.0016 'International Tables Vol C Tables 4.2.6.8 and 6.1.1.4'
H H 0.0000 0.0000 'International Tables Vol C Tables 4.2.6.8 and 6.1.1.4'
Co Co 0.3494 0.9721 'International Tables Vol C Tables 4.2.6.8 and 6.1.1.4'
N N 0.0061 0.0033 'International Tables Vol C Tables 4.2.6.8 and 6.1.1.4'
O O 0.0106 0.0060 'International Tables Vol C Tables 4.2.6.8 and 6.1.1.4'

loop_
_geom_angle_atom_site_label_1
_geom_angle_atom_site_label_2
_geom_angle_atom_site_label_3
_geom_angle
_geom_angle_site_symmetry_1
_geom_angle_site_symmetry_3
O1 C1 C11 119.4(2) . 3_445
O1 C1 O2 125.3(2) . .
O2 C1 C11 115.2(2) . 3_445
H2A C2 H2B 113(3) . .
C5 C2 H2A 115(2) 2_657 .
C5 C2 H2B 107(2) 2_657 .
O3 C2 H2A 101(2) . .
O3 C2 H2B 113(2) . .
O3 C2 C5 108.1(2) . 2_657
H3A C3 H3B 108.7 . .
C4 C3 H3A 110.6 . .
C4 C3 H3B 110.6 . .
O3 C3 H3A 110.6 . .
O3 C3 H3B 110.6 . .
O3 C3 C4 105.7(2) . .
C3 C4 H4A 109.5 . .
C3 C4 H4B 109.5 . .
H4A C4 H4B 108.1 . .
N1 C4 C3 110.7(2) . .
N1 C4 H4A 109.5 . .
N1 C4 H4B 109.5 . .
C2 C5 H5A 109.6 2_657 .
C2 C5 H5B 109.6 2_657 .
H5A C5 H5B 108.1 . .
N1 C5 C2 110.4(2) . 2_657
N1 C5 H5A 109.6 . .
N1 C5 H5B 109.6 . .
H6A C6 H6B 107.3 . .
C7 C6 H6A 108.2 . .
C7 C6 H6B 108.2 . .
N1 C6 H6A 108.2 . .
N1 C6 H6B 108.2 . .
N1 C6 C7 116.5(2) . .
C8 C7 C6 119.5(2) . .
C8 C7 C12 118.8(2) . .
C12 C7 C6 121.5(2) . .
C7 C8 H8 119.6 . .
C9 C8 C7 120.8(2) . .
C9 C8 H8 119.6 . .
C8 C9 H9 120.0 . .
C10 C9 C8 120.0(2) . .
C10 C9 H9 120.0 . .
C9 C10 H10 119.8 . .
C9 C10 C11 120.3(2) . .
C11 C10 H10 119.8 . .
C10 C11 C1 120.4(2) . 3
C12 C11 C1 120.3(2) . 3
C12 C11 C10 119.3(2) . .
C7 C12 H12 119.6 . .
C11 C12 C7 120.8(2) . .
C11 C12 H12 119.6 . .
N1 Co1 N1 127.25(11) 2_657 .
N1 Co1 O3 77.07(7) 2_657 .
N1 Co1 O3 75.13(7) . .
N1 Co1 O3 77.07(7) . 2_657
N1 Co1 O3 75.13(7) 2_657 2_657
O2 Co1 N1 124.39(7) . .
O2 Co1 N1 124.39(7) 2_657 2_657
O2 Co1 N1 93.31(7) 2_657 .
O2 Co1 N1 93.31(7) . 2_657
O2 Co1 O2 91.05(11) 2_657 .
O2 Co1 O3 157.60(7) . 2_657
O2 Co1 O3 157.60(7) 2_657 .
O2 Co1 O3 80.40(8) . .
O2 Co1 O3 80.40(8) 2_657 2_657
O3 Co1 O3 114.52(11) 2_657 .
C4 N1 C5 110.7(2) . .
C4 N1 C6 109.51(18) . .
C4 N1 Co1 109.31(14) . .
C5 N1 C6 111.77(19) . .
C5 N1 Co1 108.37(14) . .
C6 N1 Co1 107.11(15) . .
C1 O2 Co1 123.95(16) . .
C2 O3 Co1 112.14(14) . .
C3 O3 C2 115.4(2) . .
C3 O3 Co1 115.21(15) . .
H O4 HA 99.4 . .

loop_
_geom_bond_atom_site_label_1
_geom_bond_atom_site_label_2
_geom_bond_distance
_geom_bond_site_symmetry_2
C1 C11 1.521(3) 3_445
C1 O1 1.243(3) .
C1 O2 1.262(3) .
C2 H2A 0.96(4) .
C2 H2B 0.97(4) .
C2 C5 1.512(4) 2_657
C2 O3 1.437(3) .
C3 H3A 0.9900 .
C3 H3B 0.9900 .
C3 C4 1.509(4) .
C3 O3 1.428(3) .
C4 H4A 0.9900 .
C4 H4B 0.9900 .
C4 N1 1.484(3) .
C5 C2 1.512(4) 2_657
C5 H5A 0.9900 .
C5 H5B 0.9900 .
C5 N1 1.486(3) .
C6 H6A 0.9900 .
C6 H6B 0.9900 .
C6 C7 1.516(3) .
C6 N1 1.503(4) .
C7 C8 1.393(3) .
C7 C12 1.397(3) .
C8 H8 0.9500 .
C8 C9 1.391(3) .
C9 H9 0.9500 .
C9 C10 1.383(3) .
C10 H10 0.9500 .
C10 C11 1.398(3) .
C11 C1 1.521(3) 3
C11 C12 1.395(3) .
C12 H12 0.9500 .
Co1 N1 2.235(2) 2_657
Co1 N1 2.235(2) .
Co1 O2 2.0203(18) .
Co1 O2 2.0202(18) 2_657
Co1 O3 2.2404(18) 2_657
Co1 O3 2.2405(18) .
O4 H 0.8930 .
O4 HA 0.8500 .

loop_
_geom_hbond_atom_site_label_D
_geom_hbond_atom_site_label_H
_geom_hbond_atom_site_label_A
_geom_hbond_distance_DH
_geom_hbond_distance_HA
_geom_hbond_distance_DA
_geom_hbond_angle_DHA
C6 H6A O1 0.99 2.61 3.475(3) 146.1
C6 H6A O5 0.99 2.63 3.447(5) 140.0

loop_
_geom_torsion_atom_site_label_1
_geom_torsion_atom_site_label_2
_geom_torsion_atom_site_label_3
_geom_torsion_atom_site_label_4
_geom_torsion
_geom_torsion_site_symmetry_1
_geom_torsion_site_symmetry_4
C1 C11 C12 C7 177.1(2) 3 .
C2 C5 N1 C4 163.0(2) 2_657 .
C2 C5 N1 C6 -74.7(2) 2_657 .
C2 C5 N1 Co1 43.1(2) 2_657 .
C3 C4 N1 C5 -74.9(3) . .
C3 C4 N1 C6 161.4(2) . .
C3 C4 N1 Co1 44.3(2) . .
C4 C3 O3 C2 171.7(2) . .
C4 C3 O3 Co1 38.5(3) . .
C5 C2 O3 C3 -95.7(3) 2_657 .
C5 C2 O3 Co1 38.9(3) 2_657 .
C6 C7 C8 C9 -175.3(3) . .
C6 C7 C12 C11 176.2(2) . .
C7 C6 N1 C4 54.0(3) . .
C7 C6 N1 C5 -69.0(2) . .
C7 C6 N1 Co1 172.42(15) . .
C7 C8 C9 C10 -0.9(4) . .
C8 C7 C12 C11 0.5(4) . .
C8 C9 C10 C11 0.2(4) . .
C9 C10 C11 C1 -177.5(2) . 3
C9 C10 C11 C12 0.9(4) . .
C10 C11 C12 C7 -1.2(4) . .
C11 C1 O2 Co1 -168.65(15) 3_445 .
C12 C7 C8 C9 0.5(4) . .
N1 C6 C7 C8 -100.5(3) . .
N1 C6 C7 C12 83.8(3) . .
O1 C1 O2 Co1 9.3(4) . .
O3 C3 C4 N1 -54.3(3) . .
